data_7061479
loop_
_publ_author_name
'De, Rimpa'
'Sengupta, Utsav'
'Savarimuthu, Antony'
'Misra, Souvik'
'Nanda, Jayanta'
'Bera, Mrinal K.'

_publ_section_title
;
 A practical and cost-effective approach to polysubstituted pyrimidine
 derivatives via DBU mediated redox isomerization of propargyl alcohol and
 subsequent N--C--N fragment condensation
;
_journal_issue 22
_journal_name_full 'New Journal of Chemistry'
_journal_page_first 10603
_journal_page_last 10610
_journal_paper_doi 10.1039/D2NJ00586G
_journal_volume 46
_journal_year 2022
_chemical_formula_sum 'C33 H22 N2'
_chemical_formula_weight 446.55
_space_group_crystal_system triclinic
_space_group_IT_number 2
_space_group_name_Hall '-P 1'
_space_group_name_H-M_alt 'P -1'
_atom_sites_solution_hydrogens geom
_audit_creation_method SHELXL-2014/7
_audit_update_record
;
2021-06-02 deposited with the CCDC.	2022-05-02 downloaded from the CCDC.
;
_cell_angle_alpha 93.56(5)
_cell_angle_beta 96.81(4)
_cell_angle_gamma 94.96(5)
_cell_formula_units_Z 2
_cell_length_a 8.036(18)
_cell_length_b 10.55(2)
_cell_length_c 13.26(3)
_cell_measurement_reflns_used 2613
_cell_measurement_temperature 297(2)
_cell_measurement_theta_max 25.1
_cell_measurement_theta_min 2.8
_cell_volume 1109(4)
_computing_structure_refinement 'SHELXL-2014/7 (Sheldrick, 2014)'
_diffrn_ambient_temperature 297(2)
_diffrn_measured_fraction_theta_full 0.994
_diffrn_measured_fraction_theta_max 0.994
_diffrn_measurement_device_type CCD
_diffrn_measurement_method 'omega and phi scan'
_diffrn_radiation_type MoK\a
_diffrn_radiation_wavelength 0.71073
_diffrn_reflns_av_R_equivalents 0.12
_diffrn_reflns_av_unetI/netI 0.0941
_diffrn_reflns_Laue_measured_fraction_full 0.994
_diffrn_reflns_Laue_measured_fraction_max 0.994
_diffrn_reflns_limit_h_max 9
_diffrn_reflns_limit_h_min -9
_diffrn_reflns_limit_k_max 12
_diffrn_reflns_limit_k_min -12
_diffrn_reflns_limit_l_max 15
_diffrn_reflns_limit_l_min -15
_diffrn_reflns_number 26748
_diffrn_reflns_point_group_measured_fraction_full 0.994
_diffrn_reflns_point_group_measured_fraction_max 0.994
_diffrn_reflns_theta_full 25.213
_diffrn_reflns_theta_max 25.213
_diffrn_reflns_theta_min 2.396
_diffrn_source 'fine focus sealed tube'
_exptl_absorpt_coefficient_mu 0.094
_exptl_crystal_colour yellow
_exptl_crystal_density_diffrn 1.335
_exptl_crystal_description Needle
_exptl_crystal_F_000 462
_refine_diff_density_max 0.451
_refine_diff_density_min -0.312
_refine_diff_density_rms 0.067
_refine_ls_extinction_coef 1.7
_refine_ls_extinction_expression Fc^*^=kFc[1+0.001xFc^2^\l^3^/sin(2\q)]^-1/4^
_refine_ls_extinction_method 'SHELXL-2014/7 (Sheldrick 2014'
_refine_ls_goodness_of_fit_ref 1.127
_refine_ls_hydrogen_treatment constr
_refine_ls_matrix_type full
_refine_ls_number_parameters 318
_refine_ls_number_reflns 3989
_refine_ls_number_restraints 0
_refine_ls_restrained_S_all 1.127
_refine_ls_R_factor_all 0.0975
_refine_ls_R_factor_gt 0.0805
_refine_ls_shift/su_max 0.023
_refine_ls_shift/su_mean 0.007
_refine_ls_structure_factor_coef Fsqd
_refine_ls_weighting_details 'w=1/[\s^2^(Fo^2^)+(0.2000P)^2^] where P=(Fo^2^+2Fc^2^)/3'
_refine_ls_weighting_scheme calc
_refine_ls_wR_factor_gt 0.2450
_refine_ls_wR_factor_ref 0.2891
_reflns_Friedel_coverage 0.000
_reflns_number_gt 3031
_reflns_number_total 3989
_reflns_threshold_expression 'I > 2\s(I)'
_cod_data_source_file d2nj00586g2.cif
_cod_data_source_block MKB_PM_16_XRD_0m_a
_cod_depositor_comments
;
          Adding full bibliography for 7061479.cif.

2025-01-30
Z value and formula fixed to values more according to usual
chemical conventions.                 miguel
;
_cod_original_formula_sum 'C H N'
_cod_original_formula_weight 27.03
_cod_original_formula_units_Z 33
_cod_database_code 7061479
_shelx_shelxl_version_number 2014/7
_shelx_space_group_comment
;
The symmetry employed for this shelxl refinement is uniquely defined
by the following loop, which should always be used as a source of
symmetry information in preference to the above space-group names.
They are only intended as comments.
;

loop_
_space_group_symop_operation_xyz
'x, y, z'
'-x, -y, -z'

loop_
_atom_site_label
_atom_site_type_symbol
_atom_site_fract_x
_atom_site_fract_y
_atom_site_fract_z
_atom_site_U_iso_or_equiv
_atom_site_adp_type
_atom_site_occupancy
_atom_site_site_symmetry_order
_atom_site_calc_flag
_atom_site_refinement_flags_posn
_atom_site_refinement_flags_adp
_atom_site_refinement_flags_occupancy
_atom_site_disorder_assembly
_atom_site_disorder_group
N1 N 0.7611(2) 0.62406(17) 0.56558(13) 0.0441(5) Uani 1 1 d . . . . .
N2 N 0.6790(2) 0.57107(17) 0.38905(13) 0.0446(5) Uani 1 1 d . . . . .
C20 C 0.7337(3) 0.5428(2) 0.48336(15) 0.0412(6) Uani 1 1 d . . . . .
C15 C 0.4592(3) 0.6843(2) 0.09884(16) 0.0398(6) Uani 1 1 d . . . . .
C28 C 0.7735(3) 0.4109(2) 0.49558(16) 0.0444(6) Uani 1 1 d . . . . .
C12 C 0.4855(3) 0.6489(2) 0.20004(16) 0.0384(6) Uani 1 1 d . . . . .
C19 C 0.7256(3) 0.7433(2) 0.55294(16) 0.0433(6) Uani 1 1 d . . . . .
C3 C 0.5994(3) 0.7263(2) 0.27156(16) 0.0420(6) Uani 1 1 d . . . . .
C21 C 0.7620(3) 0.8339(2) 0.64372(17) 0.0433(6) Uani 1 1 d . . . . .
C17 C 0.6453(3) 0.6917(2) 0.37710(17) 0.0424(6) Uani 1 1 d . . . . .
C16 C 0.3486(3) 0.6063(2) 0.02425(17) 0.0415(6) Uani 1 1 d . . . . .
C11 C 0.5440(3) 0.7962(2) 0.06979(18) 0.0442(6) Uani 1 1 d . . . . .
C14 C 0.3236(3) 0.6408(2) -0.07754(16) 0.0502(7) Uani 1 1 d . . . . .
C4 C 0.3924(3) 0.5366(2) 0.22570(17) 0.0466(6) Uani 1 1 d . . . . .
H4 H 0.4044 0.5138 0.2926 0.056 Uiso 1 1 calc R U . . .
C13 C 0.2640(3) 0.4939(2) 0.05144(17) 0.0446(6) Uani 1 1 d . . . . .
C18 C 0.6644(3) 0.7801(2) 0.45874(16) 0.0471(6) Uani 1 1 d . . . . .
H18 H 0.6368 0.8630 0.4508 0.056 Uiso 1 1 calc R U . . .
C26 C 0.8901(3) 0.8157(2) 0.71928(17) 0.0489(6) Uani 1 1 d . . . . .
H26 H 0.9493 0.7442 0.7140 0.059 Uiso 1 1 calc R U . . .
C1 C 0.6528(3) 0.8720(2) 0.14321(18) 0.0498(6) Uani 1 1 d . . . . .
H1 H 0.7079 0.9472 0.1258 0.060 Uiso 1 1 calc R U . . .
C2 C 0.6792(3) 0.8364(2) 0.24137(18) 0.0483(6) Uani 1 1 d . . . . .
H2 H 0.7532 0.8882 0.2891 0.058 Uiso 1 1 calc R U . . .
C24 C 0.8453(3) 1.0086(2) 0.81270(18) 0.0525(7) Uani 1 1 d . . . . .
C10 C 0.5154(4) 0.8271(2) -0.03432(19) 0.0556(7) Uani 1 1 d . . . . .
H10 H 0.5713 0.9006 -0.0540 0.067 Uiso 1 1 calc R U . . .
C33 C 0.8673(3) 0.3796(2) 0.58345(18) 0.0525(7) Uani 1 1 d . . . . .
H33 H 0.9033 0.4419 0.6361 0.063 Uiso 1 1 calc R U . . .
C5 C 0.2876(3) 0.4634(2) 0.15431(18) 0.0491(6) Uani 1 1 d . . . . .
H5 H 0.2289 0.3905 0.1731 0.059 Uiso 1 1 calc R U . . .
C22 C 0.6754(3) 0.9397(2) 0.65542(19) 0.0550(7) Uani 1 1 d . . . . .
H22 H 0.5877 0.9535 0.6061 0.066 Uiso 1 1 calc R U . . .
C25 C 0.9303(3) 0.9022(2) 0.80173(19) 0.0557(7) Uani 1 1 d . . . . .
H25 H 1.0173 0.8885 0.8515 0.067 Uiso 1 1 calc R U . . .
C23 C 0.7165(3) 1.0251(2) 0.73876(19) 0.0568(7) Uani 1 1 d . . . . .
H23 H 0.6557 1.0956 0.7452 0.068 Uiso 1 1 calc R U . . .
C29 C 0.7205(3) 0.3165(2) 0.41941(19) 0.0543(7) Uani 1 1 d . . . . .
H29 H 0.6547 0.3354 0.3607 0.065 Uiso 1 1 calc R U . . .
C9 C 0.4116(4) 0.7536(3) -0.10279(19) 0.0617(8) Uani 1 1 d . . . . .
H9 H 0.3961 0.7769 -0.1695 0.074 Uiso 1 1 calc R U . . .
C8 C 0.2167(4) 0.5614(3) -0.14885(19) 0.0620(8) Uani 1 1 d . . . . .
H8 H 0.1994 0.5832 -0.2159 0.074 Uiso 1 1 calc R U . . .
C6 C 0.1580(3) 0.4178(2) -0.0233(2) 0.0560(7) Uani 1 1 d . . . . .
H6 H 0.1013 0.3432 -0.0061 0.067 Uiso 1 1 calc R U . . .
C7 C 0.1361(4) 0.4512(3) -0.1218(2) 0.0630(8) Uani 1 1 d . . . . .
H7 H 0.0657 0.3985 -0.1708 0.076 Uiso 1 1 calc R U . . .
C32 C 0.9072(4) 0.2572(3) 0.5930(2) 0.0659(8) Uani 1 1 d . . . . .
H32 H 0.9690 0.2367 0.6526 0.079 Uiso 1 1 calc R U . . .
C30 C 0.7637(4) 0.1955(2) 0.4293(2) 0.0661(8) Uani 1 1 d . . . . .
H30 H 0.7292 0.1329 0.3767 0.079 Uiso 1 1 calc R U . . .
C31 C 0.8578(4) 0.1650(3) 0.5163(2) 0.0702(9) Uani 1 1 d . . . . .
H31 H 0.8873 0.0823 0.5228 0.084 Uiso 1 1 calc R U . . .
C27 C 0.8909(4) 1.1053(3) 0.9018(2) 0.0749(9) Uani 1 1 d . . . . .
H27A H 0.8357 1.0782 0.9582 0.112 Uiso 1 1 calc R U . . .
H27B H 0.8556 1.1863 0.8834 0.112 Uiso 1 1 calc R U . . .
H27C H 1.0106 1.1133 0.9208 0.112 Uiso 1 1 calc R U . . .

loop_
_atom_site_aniso_label
_atom_site_aniso_U_11
_atom_site_aniso_U_22
_atom_site_aniso_U_33
_atom_site_aniso_U_23
_atom_site_aniso_U_13
_atom_site_aniso_U_12
N1 0.0477(12) 0.0532(11) 0.0326(10) 0.0073(8) 0.0064(8) 0.0067(9)
N2 0.0457(11) 0.0541(11) 0.0345(10) 0.0056(8) 0.0007(8) 0.0110(8)
C20 0.0403(12) 0.0528(12) 0.0316(11) 0.0057(9) 0.0055(9) 0.0080(9)
C15 0.0361(12) 0.0544(13) 0.0326(12) 0.0080(9) 0.0061(9) 0.0188(10)
C28 0.0417(13) 0.0552(13) 0.0388(12) 0.0084(9) 0.0110(9) 0.0078(10)
C12 0.0356(12) 0.0508(12) 0.0321(11) 0.0094(9) 0.0072(9) 0.0147(9)
C19 0.0443(13) 0.0528(13) 0.0342(12) 0.0075(9) 0.0059(9) 0.0079(10)
C3 0.0426(13) 0.0503(12) 0.0351(12) 0.0061(9) 0.0038(10) 0.0143(10)
C21 0.0454(13) 0.0508(12) 0.0349(12) 0.0042(9) 0.0105(10) 0.0033(10)
C17 0.0385(12) 0.0514(12) 0.0384(12) 0.0076(9) 0.0047(9) 0.0077(9)
C16 0.0342(12) 0.0588(13) 0.0351(12) 0.0040(10) 0.0070(10) 0.0207(10)
C11 0.0426(13) 0.0549(13) 0.0393(13) 0.0137(10) 0.0093(10) 0.0160(10)
C14 0.0516(15) 0.0696(15) 0.0327(12) 0.0033(10) 0.0060(10) 0.0246(12)
C4 0.0418(13) 0.0618(14) 0.0384(12) 0.0092(10) 0.0064(10) 0.0109(10)
C13 0.0348(13) 0.0583(13) 0.0419(13) -0.0002(10) 0.0037(10) 0.0155(10)
C18 0.0550(14) 0.0505(12) 0.0364(12) 0.0041(9) 0.0035(10) 0.0118(10)
C26 0.0516(14) 0.0556(13) 0.0407(13) 0.0027(10) 0.0058(10) 0.0116(10)
C1 0.0482(14) 0.0554(13) 0.0484(14) 0.0167(11) 0.0077(11) 0.0081(11)
C2 0.0476(14) 0.0518(13) 0.0455(13) 0.0076(10) 0.0013(11) 0.0087(10)
C24 0.0501(15) 0.0593(14) 0.0484(14) -0.0024(11) 0.0130(11) 0.0024(11)
C10 0.0667(17) 0.0622(15) 0.0448(14) 0.0224(11) 0.0174(12) 0.0168(12)
C33 0.0533(15) 0.0590(14) 0.0465(14) 0.0087(10) 0.0054(11) 0.0109(11)
C5 0.0400(13) 0.0591(13) 0.0494(14) 0.0093(10) 0.0076(10) 0.0043(10)
C22 0.0535(15) 0.0672(15) 0.0459(14) 0.0031(11) 0.0033(11) 0.0191(12)
C25 0.0526(15) 0.0689(16) 0.0437(14) -0.0027(11) 0.0006(11) 0.0080(12)
C23 0.0587(16) 0.0612(15) 0.0536(15) -0.0043(11) 0.0152(12) 0.0175(12)
C29 0.0621(16) 0.0583(14) 0.0432(14) 0.0070(11) 0.0089(11) 0.0035(11)
C9 0.0758(19) 0.0798(17) 0.0355(13) 0.0203(12) 0.0105(13) 0.0238(14)
C8 0.0608(17) 0.092(2) 0.0343(13) -0.0029(12) 0.0002(12) 0.0266(15)
C6 0.0450(14) 0.0689(15) 0.0530(15) -0.0056(12) 0.0046(11) 0.0089(12)
C7 0.0526(16) 0.0850(19) 0.0480(15) -0.0147(13) -0.0035(12) 0.0149(14)
C32 0.0654(18) 0.0738(17) 0.0646(17) 0.0251(14) 0.0095(14) 0.0243(14)
C30 0.076(2) 0.0520(15) 0.0725(19) -0.0017(13) 0.0215(15) 0.0041(13)
C31 0.076(2) 0.0577(15) 0.088(2) 0.0247(14) 0.0316(17) 0.0232(14)
C27 0.0693(19) 0.0823(19) 0.0692(19) -0.0222(15) 0.0082(15) 0.0055(15)

loop_
_atom_type_symbol
_atom_type_description
_atom_type_scat_dispersion_real
_atom_type_scat_dispersion_imag
_atom_type_scat_source
C C 0.0033 0.0016 'International Tables Vol C Tables 4.2.6.8 and 6.1.1.4'
H H 0.0000 0.0000 'International Tables Vol C Tables 4.2.6.8 and 6.1.1.4'
N N 0.0061 0.0033 'International Tables Vol C Tables 4.2.6.8 and 6.1.1.4'

loop_
_geom_angle_atom_site_label_1
_geom_angle_atom_site_label_2
_geom_angle_atom_site_label_3
_geom_angle
_geom_angle_site_symmetry_1
_geom_angle_site_symmetry_3
_geom_angle_publ_flag
C19 N1 C20 116.7(2) . . ?
C20 N2 C17 116.78(19) . . ?
N1 C20 N2 125.9(2) . . ?
N1 C20 C28 117.6(2) . . ?
N2 C20 C28 116.48(19) . . ?
C12 C15 C16 120.3(2) . . ?
C12 C15 C11 120.8(2) . . ?
C16 C15 C11 118.9(2) . . ?
C29 C28 C33 118.7(3) . . ?
C29 C28 C20 120.7(2) . . ?
C33 C28 C20 120.6(2) . . ?
C15 C12 C3 119.0(2) . . ?
C15 C12 C4 118.3(2) . . ?
C3 C12 C4 122.7(2) . . ?
N1 C19 C18 121.2(2) . . ?
N1 C19 C21 116.4(2) . . ?
C18 C19 C21 122.3(2) . . ?
C2 C3 C12 119.0(2) . . ?
C2 C3 C17 118.1(2) . . ?
C12 C3 C17 122.8(2) . . ?
C22 C21 C26 117.9(2) . . ?
C22 C21 C19 122.2(2) . . ?
C26 C21 C19 119.9(2) . . ?
N2 C17 C18 120.9(2) . . ?
N2 C17 C3 116.95(19) . . ?
C18 C17 C3 122.0(2) . . ?
C15 C16 C13 119.8(2) . . ?
C15 C16 C14 120.4(2) . . ?
C13 C16 C14 119.8(2) . . ?
C1 C11 C15 118.6(2) . . ?
C1 C11 C10 122.6(2) . . ?
C15 C11 C10 118.8(2) . . ?
C8 C14 C16 118.9(3) . . ?
C8 C14 C9 122.5(3) . . ?
C16 C14 C9 118.5(2) . . ?
C5 C4 C12 120.9(2) . . ?
C5 C4 H4 119.6 . . ?
C12 C4 H4 119.6 . . ?
C6 C13 C16 118.9(3) . . ?
C6 C13 C5 122.4(3) . . ?
C16 C13 C5 118.7(2) . . ?
C17 C18 C19 118.4(2) . . ?
C17 C18 H18 120.8 . . ?
C19 C18 H18 120.8 . . ?
C25 C26 C21 120.5(2) . . ?
C25 C26 H26 119.8 . . ?
C21 C26 H26 119.8 . . ?
C2 C1 C11 120.3(2) . . ?
C2 C1 H1 119.8 . . ?
C11 C1 H1 119.8 . . ?
C3 C2 C1 122.3(2) . . ?
C3 C2 H2 118.9 . . ?
C1 C2 H2 118.9 . . ?
C25 C24 C23 117.8(2) . . ?
C25 C24 C27 121.9(3) . . ?
C23 C24 C27 120.3(3) . . ?
C9 C10 C11 121.6(3) . . ?
C9 C10 H10 119.2 . . ?
C11 C10 H10 119.2 . . ?
C32 C33 C28 120.1(2) . . ?
C32 C33 H33 120.0 . . ?
C28 C33 H33 120.0 . . ?
C4 C5 C13 121.9(2) . . ?
C4 C5 H5 119.0 . . ?
C13 C5 H5 119.0 . . ?
C23 C22 C21 120.9(3) . . ?
C23 C22 H22 119.5 . . ?
C21 C22 H22 119.5 . . ?
C26 C25 C24 121.6(3) . . ?
C26 C25 H25 119.2 . . ?
C24 C25 H25 119.2 . . ?
C22 C23 C24 121.3(3) . . ?
C22 C23 H23 119.3 . . ?
C24 C23 H23 119.3 . . ?
C30 C29 C28 120.5(3) . . ?
C30 C29 H29 119.7 . . ?
C28 C29 H29 119.7 . . ?
C10 C9 C14 121.8(3) . . ?
C10 C9 H9 119.1 . . ?
C14 C9 H9 119.1 . . ?
C14 C8 C7 120.8(3) . . ?
C14 C8 H8 119.6 . . ?
C7 C8 H8 119.6 . . ?
C7 C6 C13 120.9(3) . . ?
C7 C6 H6 119.5 . . ?
C13 C6 H6 119.5 . . ?
C6 C7 C8 120.7(2) . . ?
C6 C7 H7 119.7 . . ?
C8 C7 H7 119.7 . . ?
C33 C32 C31 120.9(3) . . ?
C33 C32 H32 119.6 . . ?
C31 C32 H32 119.6 . . ?
C29 C30 C31 120.6(3) . . ?
C29 C30 H30 119.7 . . ?
C31 C30 H30 119.7 . . ?
C32 C31 C30 119.2(3) . . ?
C32 C31 H31 120.4 . . ?
C30 C31 H31 120.4 . . ?
C24 C27 H27A 109.5 . . ?
C24 C27 H27B 109.5 . . ?
H27A C27 H27B 109.5 . . ?
C24 C27 H27C 109.5 . . ?
H27A C27 H27C 109.5 . . ?
H27B C27 H27C 109.5 . . ?

loop_
_geom_bond_atom_site_label_1
_geom_bond_atom_site_label_2
_geom_bond_distance
_geom_bond_site_symmetry_2
_geom_bond_publ_flag
N1 C19 1.331(4) . ?
N1 C20 1.329(3) . ?
N2 C20 1.336(4) . ?
N2 C17 1.339(4) . ?
C20 C28 1.469(4) . ?
C15 C12 1.411(4) . ?
C15 C16 1.417(4) . ?
C15 C11 1.410(4) . ?
C28 C29 1.376(4) . ?
C28 C33 1.385(4) . ?
C12 C3 1.404(4) . ?
C12 C4 1.427(4) . ?
C19 C18 1.378(4) . ?
C19 C21 1.474(4) . ?
C3 C2 1.382(4) . ?
C3 C17 1.480(4) . ?
C21 C22 1.376(4) . ?
C21 C26 1.383(4) . ?
C17 C18 1.370(4) . ?
C16 C13 1.403(4) . ?
C16 C14 1.415(4) . ?
C11 C1 1.390(4) . ?
C11 C10 1.435(4) . ?
C14 C8 1.385(4) . ?
C14 C9 1.411(4) . ?
C4 C5 1.346(4) . ?
C4 H4 0.9300 . ?
C13 C6 1.391(4) . ?
C13 C5 1.416(4) . ?
C18 H18 0.9300 . ?
C26 C25 1.369(4) . ?
C26 H26 0.9300 . ?
C1 C2 1.374(4) . ?
C1 H1 0.9300 . ?
C2 H2 0.9300 . ?
C24 C25 1.372(4) . ?
C24 C23 1.369(4) . ?
C24 C27 1.502(4) . ?
C10 C9 1.320(4) . ?
C10 H10 0.9300 . ?
C33 C32 1.367(5) . ?
C33 H33 0.9300 . ?
C5 H5 0.9300 . ?
C22 C23 1.371(4) . ?
C22 H22 0.9300 . ?
C25 H25 0.9300 . ?
C23 H23 0.9300 . ?
C29 C30 1.362(5) . ?
C29 H29 0.9300 . ?
C9 H9 0.9300 . ?
C8 C7 1.370(5) . ?
C8 H8 0.9300 . ?
C6 C7 1.369(5) . ?
C6 H6 0.9300 . ?
C7 H7 0.9300 . ?
C32 C31 1.361(5) . ?
C32 H32 0.9300 . ?
C30 C31 1.374(5) . ?
C30 H30 0.9300 . ?
C31 H31 0.9300 . ?
C27 H27A 0.9600 . ?
C27 H27B 0.9600 . ?
C27 H27C 0.9600 . ?
